data_7047904
loop_
_publ_author_name
'Figueira, Cl\'audia A.'
'Lopes, Patr\'icia S.'
'Gomes, Clara S. B.'
'Gomes, Joselaine C. S.'
'Lemos, Francisco'
'Gomes, Pedro T.'

_publ_section_title
;
 New phenyl--nickel complexes of bulky 2-iminopyrrolyl chelates:
 synthesis, characterisation and application as aluminium-free catalysts
 for the production of hyperbranched polyethylene
;
_journal_name_full 'Dalton Transactions'
_journal_paper_doi 10.1039/C8DT02824A
_journal_year 2018
_chemical_formula_moiety 'C41 H28 F5 N2 Ni P'
_chemical_formula_sum 'C41 H28 F5 N2 Ni P'
_chemical_formula_weight 733.33
_space_group_crystal_system monoclinic
_space_group_IT_number 14
_space_group_name_Hall '-P 2yn'
_space_group_name_H-M_alt 'P 1 21/n 1'
_symmetry_space_group_name_Hall '-P 2yn'
_symmetry_space_group_name_H-M 'P 1 21/n 1'
_atom_sites_solution_hydrogens geom
_audit_creation_method SHELXL-2018/1
_audit_update_record
;
2018-09-05 deposited with the CCDC.
2018-09-06 downloaded from the CCDC.
;
_cell_angle_alpha 90
_cell_angle_beta 101.361(2)
_cell_angle_gamma 90
_cell_formula_units_Z 4
_cell_length_a 13.1214(7)
_cell_length_b 8.8622(4)
_cell_length_c 31.0382(15)
_cell_measurement_reflns_used 2735
_cell_measurement_temperature 150(2)
_cell_measurement_theta_max 21.87
_cell_measurement_theta_min 2.30
_cell_volume 3538.5(3)
_computing_cell_refinement 'Bruker SAINT'
_computing_data_collection 'Bruker APEX2'
_computing_data_reduction 'Bruker SAINT'
_computing_molecular_graphics ORTEP
_computing_publication_material enCIFer
_computing_structure_refinement 'SHELXL-2018/1 (Sheldrick, 2018)'
_computing_structure_solution SIR2004
_diffrn_ambient_temperature 150(2)
_diffrn_measured_fraction_theta_full 0.998
_diffrn_measured_fraction_theta_max 0.994
_diffrn_measurement_device_type 'Bruker APEX-II CCD'
_diffrn_measurement_method '\f and \w scans'
_diffrn_radiation_probe x-ray
_diffrn_radiation_type MoK\a
_diffrn_radiation_wavelength 0.71073
_diffrn_reflns_av_R_equivalents 0.0842
_diffrn_reflns_av_unetI/netI 0.0821
_diffrn_reflns_Laue_measured_fraction_full 0.998
_diffrn_reflns_Laue_measured_fraction_max 0.994
_diffrn_reflns_limit_h_max 16
_diffrn_reflns_limit_h_min -15
_diffrn_reflns_limit_k_max 10
_diffrn_reflns_limit_k_min -9
_diffrn_reflns_limit_l_max 37
_diffrn_reflns_limit_l_min -37
_diffrn_reflns_number 29088
_diffrn_reflns_point_group_measured_fraction_full 0.998
_diffrn_reflns_point_group_measured_fraction_max 0.994
_diffrn_reflns_theta_full 25.242
_diffrn_reflns_theta_max 25.767
_diffrn_reflns_theta_min 2.660
_diffrn_source 'Sealed tube'
_exptl_absorpt_coefficient_mu 0.652
_exptl_absorpt_correction_T_max 0.903
_exptl_absorpt_correction_T_min 0.881
_exptl_absorpt_correction_type multi-scan
_exptl_absorpt_process_details 'SADABS (Sheldrick, 1996)'
_exptl_crystal_colour Red
_exptl_crystal_density_diffrn 1.377
_exptl_crystal_description Block
_exptl_crystal_F_000 1504
_exptl_crystal_size_max 0.200
_exptl_crystal_size_mid 0.160
_exptl_crystal_size_min 0.160
_refine_diff_density_max 0.443
_refine_diff_density_min -0.376
_refine_diff_density_rms 0.075
_refine_ls_extinction_method none
_refine_ls_goodness_of_fit_ref 1.028
_refine_ls_hydrogen_treatment constr
_refine_ls_matrix_type full
_refine_ls_number_parameters 451
_refine_ls_number_reflns 6736
_refine_ls_number_restraints 0
_refine_ls_restrained_S_all 1.028
_refine_ls_R_factor_all 0.0863
_refine_ls_R_factor_gt 0.0497
_refine_ls_shift/su_max 0.001
_refine_ls_shift/su_mean 0.000
_refine_ls_structure_factor_coef Fsqd
_refine_ls_weighting_details 'w=1/[\s^2^(Fo^2^)+(0.0498P)^2^+0.4870P] where P=(Fo^2^+2Fc^2^)/3'
_refine_ls_weighting_scheme calc
_refine_ls_wR_factor_gt 0.1080
_refine_ls_wR_factor_ref 0.1175
_reflns_Friedel_coverage 0.000
_reflns_number_gt 4557
_reflns_number_total 6736
_reflns_threshold_expression 'I > 2\s(I)'
_cod_data_source_file c8dt02824a2.cif
_cod_data_source_block 3
_cod_database_code 7047904
_shelx_shelxl_version_number 2018/1
_shelx_space_group_comment
;
The symmetry employed for this shelxl refinement is uniquely defined
by the following loop, which should always be used as a source of
symmetry information in preference to the above space-group names.
They are only intended as comments.
;
_shelx_estimated_absorpt_t_min 0.881
_shelx_estimated_absorpt_t_max 0.903

loop_
_space_group_symop_operation_xyz
'x, y, z'
'-x+1/2, y+1/2, -z+1/2'
'-x, -y, -z'
'x-1/2, -y-1/2, z-1/2'

loop_
_atom_site_label
_atom_site_type_symbol
_atom_site_fract_x
_atom_site_fract_y
_atom_site_fract_z
_atom_site_U_iso_or_equiv
_atom_site_adp_type
_atom_site_occupancy
_atom_site_site_symmetry_order
_atom_site_calc_flag
_atom_site_refinement_flags_posn
_atom_site_refinement_flags_adp
Ni1 Ni 0.21612(3) 0.17868(5) 0.34366(2) 0.01746(13) Uani 1 1 d . .
P1 P 0.31602(7) 0.09641(9) 0.40308(3) 0.0181(2) Uani 1 1 d . .
F1 F -0.02876(15) 0.1130(2) 0.26860(7) 0.0314(5) Uani 1 1 d . .
F2 F -0.23009(15) 0.1637(2) 0.26830(7) 0.0397(6) Uani 1 1 d . .
F3 F -0.29164(16) 0.4296(2) 0.29843(8) 0.0433(6) Uani 1 1 d . .
F4 F -0.14864(18) 0.6470(2) 0.32647(8) 0.0516(7) Uani 1 1 d . .
F5 F 0.05291(16) 0.5980(2) 0.32756(8) 0.0411(6) Uani 1 1 d . .
N1 N 0.3176(2) 0.2242(3) 0.30554(8) 0.0178(6) Uani 1 1 d . .
N2 N 0.1258(2) 0.3159(3) 0.30218(8) 0.0205(6) Uani 1 1 d . .
C2 C 0.2864(3) 0.3596(4) 0.28447(10) 0.0214(8) Uani 1 1 d . .
C3 C 0.3634(3) 0.4183(4) 0.26386(11) 0.0279(9) Uani 1 1 d . .
H3 H 0.360680 0.509707 0.247680 0.034 Uiso 1 1 calc R U
C4 C 0.4444(3) 0.3157(4) 0.27193(11) 0.0258(8) Uani 1 1 d . .
H4 H 0.508512 0.323369 0.262223 0.031 Uiso 1 1 calc R U
C5 C 0.4143(3) 0.1972(4) 0.29727(10) 0.0203(8) Uani 1 1 d . .
C6 C 0.1836(3) 0.4044(4) 0.28326(10) 0.0213(8) Uani 1 1 d . .
H6 H 0.156903 0.495472 0.269258 0.026 Uiso 1 1 calc R U
C7 C 0.4746(3) 0.0605(4) 0.31049(10) 0.0205(8) Uani 1 1 d . .
C8 C 0.5825(3) 0.0625(4) 0.31493(11) 0.0272(8) Uani 1 1 d . .
H8 H 0.616770 0.154514 0.311161 0.033 Uiso 1 1 calc R U
C9 C 0.6403(3) -0.0687(4) 0.32480(12) 0.0350(10) Uani 1 1 d . .
H9 H 0.713634 -0.065897 0.327443 0.042 Uiso 1 1 calc R U
C10 C 0.5917(3) -0.2031(4) 0.33079(12) 0.0342(9) Uani 1 1 d . .
H10 H 0.631522 -0.292549 0.337597 0.041 Uiso 1 1 calc R U
C11 C 0.4847(3) -0.2068(4) 0.32682(11) 0.0326(9) Uani 1 1 d . .
H11 H 0.450958 -0.298945 0.331023 0.039 Uiso 1 1 calc R U
C12 C 0.4273(3) -0.0767(4) 0.31674(10) 0.0244(8) Uani 1 1 d . .
H12 H 0.353928 -0.080476 0.313997 0.029 Uiso 1 1 calc R U
C13 C 0.0200(2) 0.3521(4) 0.29862(10) 0.0201(8) Uani 1 1 d . .
C14 C -0.0562(3) 0.2458(4) 0.28339(10) 0.0206(8) Uani 1 1 d . .
C15 C -0.1591(3) 0.2703(4) 0.28294(11) 0.0252(8) Uani 1 1 d . .
C16 C -0.1910(3) 0.4050(4) 0.29769(12) 0.0299(9) Uani 1 1 d . .
C17 C -0.1181(3) 0.5152(4) 0.31151(12) 0.0315(9) Uani 1 1 d . .
C18 C -0.0154(3) 0.4884(4) 0.31162(12) 0.0268(8) Uani 1 1 d . .
C19 C 0.1019(2) 0.1401(4) 0.37073(11) 0.0207(8) Uani 1 1 d . .
C20 C 0.0468(3) 0.0042(4) 0.36243(12) 0.0284(9) Uani 1 1 d . .
H20 H 0.074449 -0.075565 0.347804 0.034 Uiso 1 1 calc R U
C21 C -0.0474(3) -0.0150(5) 0.37531(15) 0.0436(11) Uani 1 1 d . .
H21 H -0.084087 -0.107501 0.369328 0.052 Uiso 1 1 calc R U
C22 C -0.0885(3) 0.0991(5) 0.39677(15) 0.0490(12) Uani 1 1 d . .
H22 H -0.153427 0.085562 0.405410 0.059 Uiso 1 1 calc R U
C23 C -0.0352(3) 0.2324(5) 0.40562(13) 0.0418(11) Uani 1 1 d . .
H23 H -0.062934 0.311018 0.420671 0.050 Uiso 1 1 calc R U
C24 C 0.0584(3) 0.2521(4) 0.39266(11) 0.0282(9) Uani 1 1 d . .
H24 H 0.094247 0.345129 0.398896 0.034 Uiso 1 1 calc R U
C25 C 0.3180(2) -0.1072(4) 0.41219(10) 0.0186(7) Uani 1 1 d . .
C26 C 0.3615(3) -0.1668(4) 0.45326(11) 0.0255(8) Uani 1 1 d . .
H26 H 0.393677 -0.101703 0.476277 0.031 Uiso 1 1 calc R U
C27 C 0.3578(3) -0.3200(4) 0.46053(12) 0.0314(9) Uani 1 1 d . .
H27 H 0.386817 -0.359925 0.488689 0.038 Uiso 1 1 calc R U
C28 C 0.3125(3) -0.4154(4) 0.42725(12) 0.0312(9) Uani 1 1 d . .
H28 H 0.309830 -0.520851 0.432484 0.037 Uiso 1 1 calc R U
C29 C 0.2709(3) -0.3577(4) 0.38631(12) 0.0287(9) Uani 1 1 d . .
H29 H 0.241437 -0.423748 0.363069 0.034 Uiso 1 1 calc R U
C30 C 0.2721(3) -0.2043(4) 0.37903(11) 0.0229(8) Uani 1 1 d . .
H30 H 0.241225 -0.164879 0.351044 0.027 Uiso 1 1 calc R U
C31 C 0.2916(3) 0.1596(4) 0.45681(11) 0.0224(8) Uani 1 1 d . .
C32 C 0.2038(3) 0.1072(4) 0.47121(11) 0.0304(9) Uani 1 1 d . .
H32 H 0.156436 0.042003 0.452976 0.036 Uiso 1 1 calc R U
C33 C 0.1854(3) 0.1496(5) 0.51191(12) 0.0414(11) Uani 1 1 d . .
H33 H 0.125136 0.113693 0.521356 0.050 Uiso 1 1 calc R U
C34 C 0.2540(4) 0.2438(5) 0.53894(13) 0.0452(11) Uani 1 1 d . .
H34 H 0.240548 0.273866 0.566656 0.054 Uiso 1 1 calc R U
C35 C 0.3424(3) 0.2940(4) 0.52537(12) 0.0398(10) Uani 1 1 d . .
H35 H 0.390646 0.356847 0.544030 0.048 Uiso 1 1 calc R U
C36 C 0.3604(3) 0.2521(4) 0.48430(11) 0.0297(9) Uani 1 1 d . .
H36 H 0.420962 0.287525 0.475023 0.036 Uiso 1 1 calc R U
C37 C 0.4501(3) 0.1590(4) 0.40670(10) 0.0209(8) Uani 1 1 d . .
C38 C 0.5363(3) 0.0746(4) 0.42473(11) 0.0256(8) Uani 1 1 d . .
H38 H 0.527769 -0.025601 0.434321 0.031 Uiso 1 1 calc R U
C39 C 0.6361(3) 0.1355(4) 0.42900(12) 0.0337(10) Uani 1 1 d . .
H39 H 0.694963 0.076585 0.441517 0.040 Uiso 1 1 calc R U
C40 C 0.6494(3) 0.2796(4) 0.41524(12) 0.0332(9) Uani 1 1 d . .
H40 H 0.717279 0.320937 0.418532 0.040 Uiso 1 1 calc R U
C41 C 0.5641(3) 0.3647(4) 0.39659(11) 0.0308(9) Uani 1 1 d . .
H41 H 0.573331 0.464164 0.386606 0.037 Uiso 1 1 calc R U
C42 C 0.4654(3) 0.3058(4) 0.39241(10) 0.0226(8) Uani 1 1 d . .
H42 H 0.407014 0.365435 0.379684 0.027 Uiso 1 1 calc R U

loop_
_atom_site_aniso_label
_atom_site_aniso_U_11
_atom_site_aniso_U_22
_atom_site_aniso_U_33
_atom_site_aniso_U_23
_atom_site_aniso_U_13
_atom_site_aniso_U_12
Ni1 0.0146(2) 0.0210(2) 0.0160(2) 0.00312(19) 0.00114(16) 0.00143(19)
P1 0.0192(5) 0.0188(5) 0.0155(4) 0.0017(4) 0.0010(4) 0.0024(4)
F1 0.0258(12) 0.0292(12) 0.0395(12) -0.0086(10) 0.0069(10) 0.0048(9)
F2 0.0199(12) 0.0390(13) 0.0590(15) -0.0123(11) 0.0046(10) -0.0072(10)
F3 0.0161(12) 0.0434(14) 0.0713(16) -0.0039(12) 0.0108(11) 0.0059(10)
F4 0.0361(14) 0.0332(14) 0.0822(18) -0.0187(12) 0.0034(13) 0.0117(11)
F5 0.0252(12) 0.0295(12) 0.0635(15) -0.0121(11) -0.0032(11) -0.0027(10)
N1 0.0173(15) 0.0220(16) 0.0129(14) 0.0004(12) 0.0000(11) -0.0024(12)
N2 0.0159(15) 0.0244(16) 0.0192(15) 0.0038(13) -0.0010(12) 0.0000(13)
C2 0.0203(19) 0.024(2) 0.0176(18) 0.0047(14) -0.0034(14) -0.0012(15)
C3 0.024(2) 0.035(2) 0.0227(19) 0.0091(17) 0.0002(16) -0.0018(17)
C4 0.0174(19) 0.038(2) 0.0232(19) 0.0038(17) 0.0077(15) -0.0034(17)
C5 0.0162(18) 0.029(2) 0.0158(17) -0.0034(15) 0.0030(13) -0.0034(15)
C6 0.0221(19) 0.0250(19) 0.0145(17) 0.0035(15) -0.0021(14) -0.0034(16)
C7 0.0157(18) 0.035(2) 0.0105(16) -0.0021(15) 0.0007(13) 0.0020(15)
C8 0.024(2) 0.030(2) 0.027(2) -0.0036(16) 0.0026(16) 0.0002(17)
C9 0.019(2) 0.050(3) 0.036(2) -0.0066(19) 0.0047(17) 0.0072(19)
C10 0.036(2) 0.036(2) 0.031(2) 0.0009(18) 0.0056(18) 0.0136(19)
C11 0.041(2) 0.031(2) 0.028(2) -0.0009(17) 0.0110(18) 0.0029(19)
C12 0.022(2) 0.034(2) 0.0175(18) -0.0011(16) 0.0057(15) -0.0004(17)
C13 0.0150(18) 0.025(2) 0.0181(18) 0.0022(15) -0.0011(14) 0.0025(15)
C14 0.0200(19) 0.0208(19) 0.0200(18) -0.0012(15) 0.0014(15) 0.0054(16)
C15 0.019(2) 0.029(2) 0.026(2) 0.0005(16) -0.0010(15) -0.0042(16)
C16 0.0150(19) 0.037(2) 0.038(2) 0.0064(18) 0.0040(16) 0.0043(17)
C17 0.027(2) 0.026(2) 0.040(2) -0.0039(18) 0.0029(17) 0.0088(18)
C18 0.019(2) 0.024(2) 0.034(2) -0.0008(17) -0.0024(16) -0.0023(16)
C19 0.0154(18) 0.027(2) 0.0203(18) 0.0076(15) 0.0051(14) 0.0036(15)
C20 0.024(2) 0.025(2) 0.036(2) 0.0083(17) 0.0065(17) 0.0025(17)
C21 0.027(2) 0.036(2) 0.070(3) 0.016(2) 0.014(2) -0.0002(19)
C22 0.035(3) 0.055(3) 0.065(3) 0.021(2) 0.029(2) 0.006(2)
C23 0.043(3) 0.049(3) 0.040(2) 0.007(2) 0.021(2) 0.019(2)
C24 0.029(2) 0.030(2) 0.025(2) 0.0033(17) 0.0042(17) 0.0055(17)
C25 0.0173(18) 0.0200(18) 0.0164(17) 0.0032(14) -0.0021(14) 0.0045(14)
C26 0.033(2) 0.019(2) 0.0216(19) 0.0011(16) -0.0005(16) 0.0052(17)
C27 0.034(2) 0.030(2) 0.028(2) 0.0096(18) 0.0024(17) 0.0076(19)
C28 0.034(2) 0.019(2) 0.040(2) 0.0025(18) 0.0047(18) 0.0031(17)
C29 0.027(2) 0.023(2) 0.034(2) -0.0079(17) 0.0030(17) 0.0009(16)
C30 0.0193(19) 0.026(2) 0.0231(19) 0.0031(15) 0.0041(15) 0.0066(15)
C31 0.030(2) 0.0162(18) 0.0204(18) 0.0032(15) 0.0024(15) 0.0115(16)
C32 0.036(2) 0.033(2) 0.022(2) 0.0071(17) 0.0060(17) 0.0102(18)
C33 0.048(3) 0.052(3) 0.029(2) 0.006(2) 0.018(2) 0.015(2)
C34 0.062(3) 0.055(3) 0.022(2) -0.002(2) 0.016(2) 0.023(2)
C35 0.057(3) 0.037(2) 0.022(2) -0.0084(18) 0.000(2) 0.009(2)
C36 0.040(2) 0.023(2) 0.024(2) 0.0026(16) 0.0032(17) 0.0088(18)
C37 0.0220(19) 0.025(2) 0.0139(17) -0.0026(15) 0.0001(14) 0.0038(16)
C38 0.025(2) 0.030(2) 0.0208(18) 0.0037(16) 0.0033(15) 0.0057(17)
C39 0.019(2) 0.052(3) 0.028(2) 0.0035(19) 0.0008(16) 0.0047(18)
C40 0.022(2) 0.045(3) 0.030(2) -0.0037(18) -0.0011(17) -0.0089(18)
C41 0.037(2) 0.027(2) 0.026(2) -0.0067(16) 0.0027(17) -0.0077(18)
C42 0.0229(19) 0.023(2) 0.0200(18) -0.0038(15) -0.0004(14) -0.0005(16)

loop_
_atom_type_symbol
_atom_type_description
_atom_type_scat_dispersion_real
_atom_type_scat_dispersion_imag
_atom_type_scat_source
C C 0.0033 0.0016 'International Tables Vol C Tables 4.2.6.8 and 6.1.1.4'
H H 0.0000 0.0000 'International Tables Vol C Tables 4.2.6.8 and 6.1.1.4'
N N 0.0061 0.0033 'International Tables Vol C Tables 4.2.6.8 and 6.1.1.4'
F F 0.0171 0.0103 'International Tables Vol C Tables 4.2.6.8 and 6.1.1.4'
P P 0.1023 0.0942 'International Tables Vol C Tables 4.2.6.8 and 6.1.1.4'
Ni Ni 0.3393 1.1124 'International Tables Vol C Tables 4.2.6.8 and 6.1.1.4'

loop_
_geom_angle_atom_site_label_1
_geom_angle_atom_site_label_2
_geom_angle_atom_site_label_3
_geom_angle
C19 Ni1 N2 88.55(12)
C19 Ni1 N1 169.89(12)
N2 Ni1 N1 82.77(11)
C19 Ni1 P1 87.73(10)
N2 Ni1 P1 160.32(8)
N1 Ni1 P1 102.17(8)
C25 P1 C37 107.85(15)
C25 P1 C31 99.20(14)
C37 P1 C31 100.88(15)
C25 P1 Ni1 116.86(11)
C37 P1 Ni1 111.34(11)
C31 P1 Ni1 118.88(11)
C5 N1 C2 105.2(3)
C5 N1 Ni1 146.4(2)
C2 N1 Ni1 106.6(2)
C6 N2 C13 118.6(3)
C6 N2 Ni1 109.5(2)
C13 N2 Ni1 130.1(2)
N1 C2 C6 116.8(3)
N1 C2 C3 111.3(3)
C6 C2 C3 131.4(3)
C4 C3 C2 105.7(3)
C4 C3 H3 127.1
C2 C3 H3 127.1
C3 C4 C5 107.4(3)
C3 C4 H4 126.3
C5 C4 H4 126.3
N1 C5 C4 110.3(3)
N1 C5 C7 124.4(3)
C4 C5 C7 125.2(3)
N2 C6 C2 117.3(3)
N2 C6 H6 121.3
C2 C6 H6 121.3
C8 C7 C12 117.9(3)
C8 C7 C5 120.0(3)
C12 C7 C5 122.0(3)
C9 C8 C7 120.7(3)
C9 C8 H8 119.6
C7 C8 H8 119.6
C10 C9 C8 120.4(4)
C10 C9 H9 119.8
C8 C9 H9 119.8
C9 C10 C11 119.7(4)
C9 C10 H10 120.2
C11 C10 H10 120.2
C12 C11 C10 119.9(4)
C12 C11 H11 120.0
C10 C11 H11 120.0
C11 C12 C7 121.4(3)
C11 C12 H12 119.3
C7 C12 H12 119.3
C18 C13 C14 115.6(3)
C18 C13 N2 123.9(3)
C14 C13 N2 120.4(3)
F1 C14 C15 117.9(3)
F1 C14 C13 119.4(3)
C15 C14 C13 122.7(3)
F2 C15 C14 120.8(3)
F2 C15 C16 119.2(3)
C14 C15 C16 120.1(3)
F3 C16 C15 120.8(3)
F3 C16 C17 120.3(3)
C15 C16 C17 118.9(3)
F4 C17 C18 120.6(3)
F4 C17 C16 119.2(3)
C18 C17 C16 120.1(3)
F5 C18 C17 117.4(3)
F5 C18 C13 120.0(3)
C17 C18 C13 122.6(3)
C24 C19 C20 117.2(3)
C24 C19 Ni1 121.8(3)
C20 C19 Ni1 120.0(3)
C21 C20 C19 120.7(4)
C21 C20 H20 119.6
C19 C20 H20 119.6
C22 C21 C20 120.4(4)
C22 C21 H21 119.8
C20 C21 H21 119.8
C23 C22 C21 119.8(4)
C23 C22 H22 120.1
C21 C22 H22 120.1
C22 C23 C24 119.9(4)
C22 C23 H23 120.0
C24 C23 H23 120.0
C23 C24 C19 121.9(4)
C23 C24 H24 119.0
C19 C24 H24 119.0
C30 C25 C26 119.0(3)
C30 C25 P1 120.5(2)
C26 C25 P1 120.4(3)
C27 C26 C25 120.1(3)
C27 C26 H26 120.0
C25 C26 H26 120.0
C28 C27 C26 120.4(3)
C28 C27 H27 119.8
C26 C27 H27 119.8
C27 C28 C29 119.9(3)
C27 C28 H28 120.1
C29 C28 H28 120.1
C28 C29 C30 120.1(3)
C28 C29 H29 119.9
C30 C29 H29 119.9
C29 C30 C25 120.5(3)
C29 C30 H30 119.7
C25 C30 H30 119.7
C36 C31 C32 118.7(3)
C36 C31 P1 121.9(3)
C32 C31 P1 119.3(3)
C33 C32 C31 120.4(4)
C33 C32 H32 119.8
C31 C32 H32 119.8
C34 C33 C32 120.4(4)
C34 C33 H33 119.8
C32 C33 H33 119.8
C35 C34 C33 119.6(4)
C35 C34 H34 120.2
C33 C34 H34 120.2
C34 C35 C36 119.8(4)
C34 C35 H35 120.1
C36 C35 H35 120.1
C31 C36 C35 121.0(4)
C31 C36 H36 119.5
C35 C36 H36 119.5
C38 C37 C42 118.3(3)
C38 C37 P1 124.3(3)
C42 C37 P1 117.3(2)
C37 C38 C39 120.4(3)
C37 C38 H38 119.8
C39 C38 H38 119.8
C40 C39 C38 120.4(4)
C40 C39 H39 119.8
C38 C39 H39 119.8
C39 C40 C41 119.9(4)
C39 C40 H40 120.1
C41 C40 H40 120.1
C42 C41 C40 120.2(4)
C42 C41 H41 119.9
C40 C41 H41 119.9
C41 C42 C37 120.8(3)
C41 C42 H42 119.6
C37 C42 H42 119.6

loop_
_geom_bond_atom_site_label_1
_geom_bond_atom_site_label_2
_geom_bond_distance
Ni1 C19 1.888(3)
Ni1 N2 1.985(3)
Ni1 N1 1.989(3)
Ni1 P1 2.1678(9)
P1 C25 1.826(3)
P1 C37 1.827(3)
P1 C31 1.846(3)
F1 C14 1.338(4)
F2 C15 1.342(4)
F3 C16 1.343(4)
F4 C17 1.346(4)
F5 C18 1.348(4)
N1 C5 1.364(4)
N1 C2 1.389(4)
N2 C6 1.308(4)
N2 C13 1.408(4)
C2 C6 1.399(4)
C2 C3 1.399(5)
C3 C4 1.384(5)
C3 H3 0.9500
C4 C5 1.414(4)
C4 H4 0.9500
C5 C7 1.461(5)
C6 H6 0.9500
C7 C8 1.395(5)
C7 C12 1.396(5)
C8 C9 1.389(5)
C8 H8 0.9500
C9 C10 1.380(5)
C9 H9 0.9500
C10 C11 1.386(5)
C10 H10 0.9500
C11 C12 1.380(5)
C11 H11 0.9500
C12 H12 0.9500
C13 C18 1.383(5)
C13 C14 1.387(5)
C14 C15 1.365(5)
C15 C16 1.373(5)
C16 C17 1.375(5)
C17 C18 1.368(5)
C19 C24 1.389(5)
C19 C20 1.402(5)
C20 C21 1.382(5)
C20 H20 0.9500
C21 C22 1.378(6)
C21 H21 0.9500
C22 C23 1.373(6)
C22 H22 0.9500
C23 C24 1.377(5)
C23 H23 0.9500
C24 H24 0.9500
C25 C30 1.385(5)
C25 C26 1.394(4)
C26 C27 1.379(5)
C26 H26 0.9500
C27 C28 1.376(5)
C27 H27 0.9500
C28 C29 1.379(5)
C28 H28 0.9500
C29 C30 1.379(5)
C29 H29 0.9500
C30 H30 0.9500
C31 C36 1.382(5)
C31 C32 1.394(5)
C32 C33 1.384(5)
C32 H32 0.9500
C33 C34 1.384(6)
C33 H33 0.9500
C34 C35 1.382(6)
C34 H34 0.9500
C35 C36 1.392(5)
C35 H35 0.9500
C36 H36 0.9500
C37 C38 1.379(5)
C37 C42 1.402(4)
C38 C39 1.399(5)
C38 H38 0.9500
C39 C40 1.368(5)
C39 H39 0.9500
C40 C41 1.379(5)
C40 H40 0.9500
C41 C42 1.378(5)
C41 H41 0.9500
C42 H42 0.9500

loop_
_geom_torsion_atom_site_label_1
_geom_torsion_atom_site_label_2
_geom_torsion_atom_site_label_3
_geom_torsion_atom_site_label_4
_geom_torsion
C5 N1 C2 C6 172.4(3)
Ni1 N1 C2 C6 -18.8(3)
C5 N1 C2 C3 -1.1(4)
Ni1 N1 C2 C3 167.8(2)
N1 C2 C3 C4 0.7(4)
C6 C2 C3 C4 -171.5(3)
C2 C3 C4 C5 0.0(4)
C2 N1 C5 C4 1.0(3)
Ni1 N1 C5 C4 -159.4(3)
C2 N1 C5 C7 -175.4(3)
Ni1 N1 C5 C7 24.2(6)
C3 C4 C5 N1 -0.7(4)
C3 C4 C5 C7 175.7(3)
C13 N2 C6 C2 -175.2(3)
Ni1 N2 C6 C2 18.7(4)
N1 C2 C6 N2 0.3(4)
C3 C2 C6 N2 172.2(3)
N1 C5 C7 C8 -157.4(3)
C4 C5 C7 C8 26.7(5)
N1 C5 C7 C12 26.1(5)
C4 C5 C7 C12 -149.8(3)
C12 C7 C8 C9 0.7(5)
C5 C7 C8 C9 -176.0(3)
C7 C8 C9 C10 -0.6(5)
C8 C9 C10 C11 0.1(6)
C9 C10 C11 C12 0.3(5)
C10 C11 C12 C7 -0.2(5)
C8 C7 C12 C11 -0.3(5)
C5 C7 C12 C11 176.3(3)
C6 N2 C13 C18 -56.4(4)
Ni1 N2 C13 C18 106.3(4)
C6 N2 C13 C14 126.9(3)
Ni1 N2 C13 C14 -70.3(4)
C18 C13 C14 F1 177.5(3)
N2 C13 C14 F1 -5.6(5)
C18 C13 C14 C15 -2.9(5)
N2 C13 C14 C15 174.1(3)
F1 C14 C15 F2 0.3(5)
C13 C14 C15 F2 -179.3(3)
F1 C14 C15 C16 -179.8(3)
C13 C14 C15 C16 0.5(5)
F2 C15 C16 F3 1.4(5)
C14 C15 C16 F3 -178.4(3)
F2 C15 C16 C17 -178.2(3)
C14 C15 C16 C17 1.9(5)
F3 C16 C17 F4 1.1(5)
C15 C16 C17 F4 -179.3(3)
F3 C16 C17 C18 178.5(3)
C15 C16 C17 C18 -1.9(6)
F4 C17 C18 F5 0.6(5)
C16 C17 C18 F5 -176.8(3)
F4 C17 C18 C13 176.7(3)
C16 C17 C18 C13 -0.7(6)
C14 C13 C18 F5 179.0(3)
N2 C13 C18 F5 2.2(5)
C14 C13 C18 C17 2.9(5)
N2 C13 C18 C17 -173.9(3)
N2 Ni1 C19 C24 -65.1(3)
N1 Ni1 C19 C24 -95.8(8)
P1 Ni1 C19 C24 95.6(3)
N2 Ni1 C19 C20 103.3(3)
N1 Ni1 C19 C20 72.6(8)
P1 Ni1 C19 C20 -96.0(3)
C24 C19 C20 C21 0.7(5)
Ni1 C19 C20 C21 -168.2(3)
C19 C20 C21 C22 -0.3(6)
C20 C21 C22 C23 -0.3(7)
C21 C22 C23 C24 0.6(6)
C22 C23 C24 C19 -0.2(6)
C20 C19 C24 C23 -0.4(5)
Ni1 C19 C24 C23 168.3(3)
C37 P1 C25 C30 -115.3(3)
C31 P1 C25 C30 140.0(3)
Ni1 P1 C25 C30 10.9(3)
C37 P1 C25 C26 67.6(3)
C31 P1 C25 C26 -37.0(3)
Ni1 P1 C25 C26 -166.1(2)
C30 C25 C26 C27 -0.5(5)
P1 C25 C26 C27 176.6(3)
C25 C26 C27 C28 0.8(5)
C26 C27 C28 C29 0.4(6)
C27 C28 C29 C30 -1.8(5)
C28 C29 C30 C25 2.2(5)
C26 C25 C30 C29 -1.0(5)
P1 C25 C30 C29 -178.1(3)
C25 P1 C31 C36 119.9(3)
C37 P1 C31 C36 9.6(3)
Ni1 P1 C31 C36 -112.3(3)
C25 P1 C31 C32 -56.9(3)
C37 P1 C31 C32 -167.2(3)
Ni1 P1 C31 C32 70.8(3)
C36 C31 C32 C33 1.2(5)
P1 C31 C32 C33 178.2(3)
C31 C32 C33 C34 -0.4(6)
C32 C33 C34 C35 -1.0(6)
C33 C34 C35 C36 1.4(6)
C32 C31 C36 C35 -0.8(5)
P1 C31 C36 C35 -177.6(3)
C34 C35 C36 C31 -0.5(6)
C25 P1 C37 C38 -15.9(3)
C31 P1 C37 C38 87.6(3)
Ni1 P1 C37 C38 -145.3(3)
C25 P1 C37 C42 167.9(2)
C31 P1 C37 C42 -88.6(3)
Ni1 P1 C37 C42 38.5(3)
C42 C37 C38 C39 0.7(5)
P1 C37 C38 C39 -175.4(3)
C37 C38 C39 C40 -0.1(5)
C38 C39 C40 C41 -0.8(6)
C39 C40 C41 C42 1.0(5)
C40 C41 C42 C37 -0.4(5)
C38 C37 C42 C41 -0.5(5)
P1 C37 C42 C41 175.9(3)
